data_4034442
loop_
_publ_author_name
'Padmaja, Ramsingh Dhanbahadur'
'Balamurali, Musuvathi Motilal'
'Chanda, Kaushik'

_publ_section_title
;
 One-Pot, Telescopic Approach for the Chemoselective Synthesis of
 Substituted
 Benzo[<i>e</i>]pyrido/pyrazino/pyridazino[1,2-<i>b</i>][1,2,4]thiadiazine
 dioxides and Their Significance in Biological Systems &#x2020;.
;
_journal_issue 18
_journal_name_full 'The Journal of organic chemistry'
_journal_page_first 11382
_journal_page_last 11390
_journal_paper_doi 10.1021/acs.joc.9b00869
_journal_volume 84
_journal_year 2019
_chemical_formula_moiety 'C12 H9 Cl N2 O2 S'
_chemical_formula_sum 'C12 H9 Cl N2 O2 S'
_chemical_formula_weight 280.72
_space_group_crystal_system monoclinic
_space_group_IT_number 14
_space_group_name_Hall '-P 2ybc'
_space_group_name_H-M_alt 'P 1 21/c 1'
_atom_sites_solution_hydrogens geom
_audit_creation_method SHELXL-2016/6
_cell_angle_alpha 90
_cell_angle_beta 115.119(2)
_cell_angle_gamma 90
_cell_formula_units_Z 4
_cell_length_a 12.4847(6)
_cell_length_b 7.9336(4)
_cell_length_c 13.1642(6)
_cell_measurement_reflns_used 6586
_cell_measurement_temperature 296(2)
_cell_measurement_theta_max 28.05
_cell_measurement_theta_min 3.08
_cell_volume 1180.58(10)
_computing_cell_refinement 'Bruker SAINT'
_computing_data_collection 'Bruker APEX2'
_computing_data_reduction 'Bruker SAINT'
_computing_molecular_graphics 'Bruker SHELXTL'
_computing_publication_material 'Bruker SHELXTL'
_computing_structure_refinement 'SHELXL-2016/6 (Sheldrick, 2016)'
_computing_structure_solution 'SHELXT 2014/4 (Sheldrick, 2014)'
_diffrn_ambient_temperature 296(2)
_diffrn_measured_fraction_theta_full 0.998
_diffrn_measured_fraction_theta_max 0.998
_diffrn_measurement_device_type 'Bruker APEX-II CCD'
_diffrn_measurement_method '\f and \w scans'
_diffrn_radiation_type MoK\a
_diffrn_radiation_wavelength 0.71073
_diffrn_reflns_av_R_equivalents 0.0208
_diffrn_reflns_av_unetI/netI 0.0170
_diffrn_reflns_Laue_measured_fraction_full 0.998
_diffrn_reflns_Laue_measured_fraction_max 0.998
_diffrn_reflns_limit_h_max 15
_diffrn_reflns_limit_h_min -16
_diffrn_reflns_limit_k_max 10
_diffrn_reflns_limit_k_min -10
_diffrn_reflns_limit_l_max 17
_diffrn_reflns_limit_l_min -17
_diffrn_reflns_number 10799
_diffrn_reflns_point_group_measured_fraction_full 0.998
_diffrn_reflns_point_group_measured_fraction_max 0.998
_diffrn_reflns_theta_full 25.242
_diffrn_reflns_theta_max 28.065
_diffrn_reflns_theta_min 3.084
_diffrn_source 'fine-focus sealed tube'
_exptl_absorpt_coefficient_mu 0.494
_exptl_absorpt_correction_T_max 0.918
_exptl_absorpt_correction_T_min 0.892
_exptl_absorpt_correction_type multi-scan
_exptl_absorpt_process_details 'Bruker AXS SADABS program'
_exptl_crystal_colour yellow
_exptl_crystal_density_diffrn 1.579
_exptl_crystal_description block
_exptl_crystal_F_000 576
_exptl_crystal_size_max 0.230
_exptl_crystal_size_mid 0.190
_exptl_crystal_size_min 0.170
_refine_diff_density_max 0.367
_refine_diff_density_min -0.313
_refine_diff_density_rms 0.096
_refine_ls_extinction_coef 0.036(3)
_refine_ls_extinction_expression Fc^*^=kFc[1+0.001xFc^2^\l^3^/sin(2\q)]^-1/4^
_refine_ls_extinction_method 'SHELXL-2016/6 (Sheldrick 2016)'
_refine_ls_goodness_of_fit_ref 1.104
_refine_ls_hydrogen_treatment constr
_refine_ls_matrix_type full
_refine_ls_number_parameters 165
_refine_ls_number_reflns 2874
_refine_ls_number_restraints 0
_refine_ls_restrained_S_all 1.104
_refine_ls_R_factor_all 0.0439
_refine_ls_R_factor_gt 0.0389
_refine_ls_shift/su_max 0.001
_refine_ls_shift/su_mean 0.000
_refine_ls_structure_factor_coef Fsqd
_refine_ls_weighting_details 'w=1/[\s^2^(Fo^2^)+(0.0616P)^2^+0.3500P] where P=(Fo^2^+2Fc^2^)/3'
_refine_ls_weighting_scheme calc
_refine_ls_wR_factor_gt 0.1055
_refine_ls_wR_factor_ref 0.1108
_reflns_Friedel_coverage 0.000
_reflns_number_gt 2523
_reflns_number_total 2874
_reflns_threshold_expression 'I > 2\s(I)'
_cod_data_source_file jo9b00869_si_002.cif
_cod_data_source_block Pdsc_18
_cod_original_sg_symbol_H-M 'P 21/c'
_cod_database_code 4034442
_shelx_shelxl_version_number 2016/6
_shelx_space_group_comment
;
The symmetry employed for this shelxl refinement is uniquely defined
by the following loop, which should always be used as a source of
symmetry information in preference to the above space-group names.
They are only intended as comments.
;
_shelx_estimated_absorpt_t_min 0.895
_shelx_estimated_absorpt_t_max 0.921

loop_
_space_group_symop_operation_xyz
'x, y, z'
'-x, y+1/2, -z+1/2'
'-x, -y, -z'
'x, -y-1/2, z-1/2'

loop_
_atom_site_label
_atom_site_type_symbol
_atom_site_fract_x
_atom_site_fract_y
_atom_site_fract_z
_atom_site_U_iso_or_equiv
_atom_site_adp_type
_atom_site_occupancy
_atom_site_site_symmetry_order
_atom_site_calc_flag
_atom_site_refinement_flags_posn
_atom_site_refinement_flags_adp
C1 C 0.69746(13) 0.51922(19) 0.86087(11) 0.0326(3) Uani 1 1 d . .
C2 C 0.58572(15) 0.4424(2) 0.80619(15) 0.0420(4) Uani 1 1 d . .
C3 C 0.54594(19) 0.3894(3) 0.69705(16) 0.0545(5) Uani 1 1 d . .
H3 H 0.471408 0.340896 0.660609 0.065 Uiso 1 1 calc R U
C4 C 0.6177(2) 0.4087(2) 0.64182(15) 0.0564(5) Uani 1 1 d . .
H4 H 0.591115 0.371345 0.568160 0.068 Uiso 1 1 calc R U
C5 C 0.72729(18) 0.4817(2) 0.69322(13) 0.0480(4) Uani 1 1 d . .
H5 H 0.774108 0.491542 0.654276 0.058 Uiso 1 1 calc R U
C6 C 0.77010(14) 0.54219(19) 0.80418(12) 0.0342(3) Uani 1 1 d . .
C7 C 0.92697(13) 0.67870(18) 0.94840(12) 0.0315(3) Uani 1 1 d . .
C8 C 1.03837(14) 0.76419(19) 0.98773(14) 0.0379(3) Uani 1 1 d . .
H8 H 1.074899 0.773490 0.939386 0.045 Uiso 1 1 calc R U
C9 C 1.09324(14) 0.8321(2) 1.09135(15) 0.0405(4) Uani 1 1 d . .
C10 C 1.03742(16) 0.8162(2) 1.16560(14) 0.0456(4) Uani 1 1 d . .
H10 H 1.073354 0.861624 1.237410 0.055 Uiso 1 1 calc R U
C11 C 0.93417(15) 0.7366(2) 1.13271(13) 0.0412(4) Uani 1 1 d . .
H11 H 0.899060 0.726957 1.182198 0.049 Uiso 1 1 calc R U
C12 C 1.20957(18) 0.9215(2) 1.1296(2) 0.0567(5) Uani 1 1 d . .
H12A H 1.232145 0.928440 1.068471 0.085 Uiso 1 1 calc R U
H12B H 1.268737 0.860270 1.190470 0.085 Uiso 1 1 calc R U
H12C H 1.202375 1.033056 1.154225 0.085 Uiso 1 1 calc R U
Cl1 Cl 0.49624(4) 0.41005(7) 0.87515(5) 0.06039(18) Uani 1 1 d . .
N1 N 0.87759(10) 0.66739(16) 1.02535(10) 0.0318(3) Uani 1 1 d . .
N2 N 0.87910(12) 0.61905(17) 0.84654(11) 0.0366(3) Uani 1 1 d . .
O1 O 0.67329(11) 0.71440(18) 1.01049(11) 0.0526(4) Uani 1 1 d . .
O2 O 0.76551(12) 0.44031(17) 1.07239(10) 0.0505(3) Uani 1 1 d . .
S1 S 0.74379(3) 0.58110(5) 0.99920(3) 0.03277(14) Uani 1 1 d . .

loop_
_atom_site_aniso_label
_atom_site_aniso_U_11
_atom_site_aniso_U_22
_atom_site_aniso_U_33
_atom_site_aniso_U_23
_atom_site_aniso_U_13
_atom_site_aniso_U_12
C1 0.0350(7) 0.0316(7) 0.0248(6) 0.0017(5) 0.0064(5) 0.0034(6)
C2 0.0377(8) 0.0403(8) 0.0391(8) 0.0007(7) 0.0076(7) -0.0007(6)
C3 0.0503(10) 0.0498(10) 0.0427(10) -0.0057(8) -0.0004(8) -0.0073(8)
C4 0.0728(14) 0.0521(11) 0.0278(8) -0.0085(7) 0.0054(9) -0.0054(9)
C5 0.0681(12) 0.0451(9) 0.0275(8) -0.0029(7) 0.0169(8) -0.0027(8)
C6 0.0435(8) 0.0305(7) 0.0251(7) 0.0016(5) 0.0110(6) 0.0031(6)
C7 0.0349(7) 0.0300(7) 0.0292(7) 0.0027(5) 0.0133(6) 0.0058(5)
C8 0.0368(8) 0.0355(8) 0.0418(8) 0.0039(6) 0.0172(7) 0.0029(6)
C9 0.0349(7) 0.0300(7) 0.0456(9) 0.0018(6) 0.0064(7) 0.0039(6)
C10 0.0449(9) 0.0477(9) 0.0319(8) -0.0086(7) 0.0046(7) 0.0005(7)
C11 0.0433(8) 0.0511(9) 0.0244(7) -0.0057(6) 0.0099(6) 0.0012(7)
C12 0.0415(10) 0.0430(10) 0.0689(13) 0.0006(9) 0.0072(9) -0.0050(7)
Cl1 0.0394(3) 0.0761(4) 0.0627(3) -0.0011(2) 0.0187(2) -0.0099(2)
N1 0.0309(6) 0.0381(7) 0.0231(6) -0.0020(5) 0.0083(5) 0.0016(5)
N2 0.0443(7) 0.0383(7) 0.0289(6) -0.0015(5) 0.0171(6) -0.0012(6)
O1 0.0359(6) 0.0682(9) 0.0481(7) -0.0149(6) 0.0123(5) 0.0135(6)
O2 0.0466(7) 0.0652(8) 0.0351(6) 0.0173(6) 0.0129(5) -0.0024(6)
S1 0.0286(2) 0.0429(2) 0.0244(2) 0.00224(13) 0.00887(15) 0.00578(13)

loop_
_atom_type_symbol
_atom_type_description
_atom_type_scat_dispersion_real
_atom_type_scat_dispersion_imag
_atom_type_scat_source
C C 0.0033 0.0016 'International Tables Vol C Tables 4.2.6.8 and 6.1.1.4'
H H 0.0000 0.0000 'International Tables Vol C Tables 4.2.6.8 and 6.1.1.4'
N N 0.0061 0.0033 'International Tables Vol C Tables 4.2.6.8 and 6.1.1.4'
O O 0.0106 0.0060 'International Tables Vol C Tables 4.2.6.8 and 6.1.1.4'
S S 0.1246 0.1234 'International Tables Vol C Tables 4.2.6.8 and 6.1.1.4'
Cl Cl 0.1484 0.1585 'International Tables Vol C Tables 4.2.6.8 and 6.1.1.4'

loop_
_geom_angle_atom_site_label_1
_geom_angle_atom_site_label_2
_geom_angle_atom_site_label_3
_geom_angle
C2 C1 C6 120.38(14)
C2 C1 S1 118.45(13)
C6 C1 S1 121.16(11)
C3 C2 C1 120.50(18)
C3 C2 Cl1 118.45(15)
C1 C2 Cl1 121.05(13)
C2 C3 C4 119.34(18)
C2 C3 H3 120.3
C4 C3 H3 120.3
C5 C4 C3 121.43(17)
C5 C4 H4 119.3
C3 C4 H4 119.3
C4 C5 C6 121.02(19)
C4 C5 H5 119.5
C6 C5 H5 119.5
N2 C6 C5 116.48(15)
N2 C6 C1 126.23(13)
C5 C6 C1 117.30(15)
N2 C7 N1 124.96(14)
N2 C7 C8 119.64(14)
N1 C7 C8 115.39(13)
C9 C8 C7 123.50(15)
C9 C8 H8 118.2
C7 C8 H8 118.2
C8 C9 C10 118.06(15)
C8 C9 C12 122.09(18)
C10 C9 C12 119.85(17)
C11 C10 C9 120.41(15)
C11 C10 H10 119.8
C9 C10 H10 119.8
C10 C11 N1 121.29(15)
C10 C11 H11 119.4
N1 C11 H11 119.4
C9 C12 H12A 109.5
C9 C12 H12B 109.5
H12A C12 H12B 109.5
C9 C12 H12C 109.5
H12A C12 H12C 109.5
H12B C12 H12C 109.5
C7 N1 C11 121.35(13)
C7 N1 S1 125.33(10)
C11 N1 S1 113.25(11)
C7 N2 C6 121.39(13)
O1 S1 O2 117.44(9)
O1 S1 N1 106.12(7)
O2 S1 N1 106.88(7)
O1 S1 C1 112.04(7)
O2 S1 C1 111.83(8)
N1 S1 C1 100.83(7)

loop_
_geom_bond_atom_site_label_1
_geom_bond_atom_site_label_2
_geom_bond_distance
C1 C2 1.408(2)
C1 C6 1.410(2)
C1 S1 1.7313(14)
C2 C3 1.372(3)
C2 Cl1 1.732(2)
C3 C4 1.381(3)
C3 H3 0.9300
C4 C5 1.371(3)
C4 H4 0.9300
C5 C6 1.409(2)
C5 H5 0.9300
C6 N2 1.375(2)
C7 N2 1.3034(19)
C7 N1 1.3944(18)
C7 C8 1.432(2)
C8 C9 1.352(2)
C8 H8 0.9300
C9 C10 1.427(3)
C9 C12 1.498(2)
C10 C11 1.332(3)
C10 H10 0.9300
C11 N1 1.3966(19)
C11 H11 0.9300
C12 H12A 0.9600
C12 H12B 0.9600
C12 H12C 0.9600
N1 S1 1.6999(13)
O1 S1 1.4234(12)
O2 S1 1.4240(12)

loop_
_geom_torsion_atom_site_label_1
_geom_torsion_atom_site_label_2
_geom_torsion_atom_site_label_3
_geom_torsion_atom_site_label_4
_geom_torsion
C6 C1 C2 C3 -0.2(2)
S1 C1 C2 C3 -179.17(14)
C6 C1 C2 Cl1 178.96(12)
S1 C1 C2 Cl1 -0.02(19)
C1 C2 C3 C4 1.4(3)
Cl1 C2 C3 C4 -177.77(15)
C2 C3 C4 C5 -0.9(3)
C3 C4 C5 C6 -0.9(3)
C4 C5 C6 N2 -177.59(16)
C4 C5 C6 C1 2.1(3)
C2 C1 C6 N2 178.12(15)
S1 C1 C6 N2 -2.9(2)
C2 C1 C6 C5 -1.5(2)
S1 C1 C6 C5 177.43(12)
N2 C7 C8 C9 178.92(14)
N1 C7 C8 C9 -0.7(2)
C7 C8 C9 C10 0.6(2)
C7 C8 C9 C12 -179.69(15)
C8 C9 C10 C11 -0.1(3)
C12 C9 C10 C11 -179.82(17)
C9 C10 C11 N1 -0.2(3)
N2 C7 N1 C11 -179.23(15)
C8 C7 N1 C11 0.4(2)
N2 C7 N1 S1 -2.6(2)
C8 C7 N1 S1 177.02(11)
C10 C11 N1 C7 0.1(2)
C10 C11 N1 S1 -176.96(14)
N1 C7 N2 C6 2.2(2)
C8 C7 N2 C6 -177.36(14)
C5 C6 N2 C7 -179.70(15)
C1 C6 N2 C7 0.6(2)
C7 N1 S1 O1 -116.61(13)
C11 N1 S1 O1 60.26(13)
C7 N1 S1 O2 117.31(13)
C11 N1 S1 O2 -65.82(13)
C7 N1 S1 C1 0.32(14)
C11 N1 S1 C1 177.19(11)
C2 C1 S1 O1 -66.41(15)
C6 C1 S1 O1 114.61(13)
C2 C1 S1 O2 67.83(14)
C6 C1 S1 O2 -111.15(13)
C2 C1 S1 N1 -178.90(12)
C6 C1 S1 N1 2.12(14)
